data_7108317
loop_
_publ_author_name
'Cheng Wang'
'Dennis Cao'
'Albert Fahrenbach'
'Sergio Grunder'
'Sanjeev Dey'
'Amy Sarjeant'
J.Stoddart

_publ_section_title
;
 The effects of conformation on the noncovalent bonding interactions in a
 bistable donor-acceptor [3]catenane
;
_journal_name_full Chem.Commun.
_journal_page_first 9245
_journal_paper_doi 10.1039/c2cc34190e
_journal_volume 48
_journal_year 2012
_chemical_formula_moiety 'C68 H88 O20 S8, 2(C36 H32 N4), 8(F6 P)'
_chemical_formula_sum 'C140 H152 F48 N8 O20 P8 S8'
_chemical_formula_weight 3682.94
_chemical_name_systematic
;
?
;
_space_group_crystal_system triclinic
_space_group_IT_number 2
_space_group_name_Hall '-P 1'
_space_group_name_H-M_alt 'P -1'
_symmetry_space_group_name_Hall '-P 1'
_symmetry_space_group_name_H-M 'P -1'
_atom_sites_solution_hydrogens geom
_atom_sites_solution_primary direct
_atom_sites_solution_secondary difmap
_audit_creation_date 2011-09-02
_audit_creation_method
;
Olex2 1.1
(compiled Aug 18 2011 06:34:35, GUI svn.r3819)
;
_cell_angle_alpha 93.109(4)
_cell_angle_beta 104.124(3)
_cell_angle_gamma 90.629(3)
_cell_formula_units_Z 1
_cell_length_a 13.9148(6)
_cell_length_b 16.0786(8)
_cell_length_c 21.8368(11)
_cell_measurement_reflns_used 2257
_cell_measurement_temperature 100(2)
_cell_measurement_theta_max 51.17
_cell_measurement_theta_min 3.36
_cell_volume 4729.4(4)
_computing_cell_refinement 'SAINT V7.23A (Bruker, 2005)'
_computing_data_collection 'APEX2 V2.1-4 (Bruker, 2007)'
_computing_data_reduction 'Bruker SAINT'
_computing_molecular_graphics
;
O. V. Dolomanov, L. J. Bourhis, R. J. Gildea, J. A. K. Howard and H. Puschmann,
OLEX2: a complete structure solution, refinement and analysis program.
J. Appl. Cryst. (2009). 42, 339-341.
;
_computing_publication_material
;
O. V. Dolomanov, L. J. Bourhis, R. J. Gildea, J. A. K. Howard and H. Puschmann,
OLEX2: a complete structure solution, refinement and analysis program.
J. Appl. Cryst. (2009). 42, 339-341.
;
_computing_structure_refinement
;
XL, G.M. Sheldrick, Acta Cryst.
(2008). A64, 112-122
;
_computing_structure_solution
;
XM, G.M. Sheldrick, Acta Cryst.
(2008). A64, 112-122
;
_diffrn_ambient_temperature 99.99
_diffrn_detector_area_resol_mean 8
_diffrn_measured_fraction_theta_full 0.960
_diffrn_measured_fraction_theta_max 0.960
_diffrn_measurement_device_type 'Bruker SMART APEX CCD area detector'
_diffrn_measurement_method '\w and \f scans'
_diffrn_radiation_monochromator 'MX optics'
_diffrn_radiation_source microsource
_diffrn_radiation_type CuK\a
_diffrn_radiation_wavelength 1.54184
_diffrn_reflns_av_R_equivalents 0.0955
_diffrn_reflns_av_unetI/netI 0.1879
_diffrn_reflns_limit_h_max 15
_diffrn_reflns_limit_h_min -9
_diffrn_reflns_limit_k_max 18
_diffrn_reflns_limit_k_min -18
_diffrn_reflns_limit_l_max 25
_diffrn_reflns_limit_l_min -25
_diffrn_reflns_number 22595
_diffrn_reflns_theta_full 62.56
_diffrn_reflns_theta_max 62.56
_diffrn_reflns_theta_min 2.09
_diffrn_source microsource
_diffrn_source_current 0.65
_diffrn_source_power 0.02925
_diffrn_source_voltage 45.0
_diffrn_standards_number 0
_exptl_absorpt_coefficient_mu 2.428
_exptl_absorpt_correction_T_max 0.7522
_exptl_absorpt_correction_T_min 0.5615
_exptl_absorpt_correction_type multi-scan
_exptl_absorpt_process_details
;
"SADABS-2008/1 (Bruker,2008) was used for absorption correction.
R(int) was 0.0667 before and 0.0451 after correction.
The Ratio of minimum to maximum transmission is 0.7465.
The \l/2 correction factor is 0.00.
{Info from Y:\Amy\n1218\n1218a.abs}
;
_exptl_crystal_colour gold
_exptl_crystal_density_diffrn 1.293
_exptl_crystal_density_method 'not measured'
_exptl_crystal_description block
_exptl_crystal_F_000 1888
_exptl_crystal_size_max 0.093
_exptl_crystal_size_mid 0.044
_exptl_crystal_size_min 0.038
_refine_diff_density_max 0.585
_refine_diff_density_min -0.406
_refine_diff_density_rms 0.110
_refine_ls_extinction_method none
_refine_ls_goodness_of_fit_ref 1.052
_refine_ls_hydrogen_treatment constr
_refine_ls_matrix_type full
_refine_ls_number_parameters 1109
_refine_ls_number_reflns 14503
_refine_ls_number_restraints 1128
_refine_ls_restrained_S_all 1.041
_refine_ls_R_factor_all 0.2774
_refine_ls_R_factor_gt 0.1280
_refine_ls_shift/su_max 0.000
_refine_ls_shift/su_mean 0.000
_refine_ls_structure_factor_coef Fsqd
_refine_ls_weighting_details 'calc w=1/[\s^2^(Fo^2^)+(0.1227P)^2^+0.0000P] where P=(Fo^2^+2Fc^2^)/3'
_refine_ls_weighting_scheme calc
_refine_ls_wR_factor_gt 0.3112
_refine_ls_wR_factor_ref 0.3540
_reflns_number_gt 3974
_reflns_number_total 14503
_reflns_threshold_expression >2sigma(I)
_cod_data_source_file c2cc34190e.txt
_cod_data_source_block n1218
_cod_database_code 7108317
_smtbx_masks_special_details
;
Total solvent accessible volume / cell = 973.1 Ang^3^ [20.6%]
Total electron count / cell = 191.9
As the exact content of the solvents disordered in the lattice is not known, only the atoms used in the refinement model are reported in the formula given here.
;

loop_
_space_group_symop_id
_space_group_symop_operation_xyz
1 'x, y, z'
2 '-x, -y, -z'

loop_
_atom_site_label
_atom_site_type_symbol
_atom_site_fract_x
_atom_site_fract_y
_atom_site_fract_z
_atom_site_U_iso_or_equiv
_atom_site_adp_type
_atom_site_occupancy
_atom_site_symmetry_multiplicity
_atom_site_calc_flag
_atom_site_refinement_flags
_atom_site_disorder_assembly
_atom_site_disorder_group
C37 C 0.7578(7) 0.2212(6) 0.2768(5) 0.073(3) Uani 1 1 d DU . .
S1 S 0.8285(2) 0.2459(2) 0.35494(16) 0.0819(11) Uani 1 1 d DU . .
C38 C 0.8201(10) 0.1503(8) 0.3788(6) 0.116(4) Uani 1 1 d DU . .
H38 H 0.8508 0.1402 0.4216 0.139 Uiso 1 1 calc R . .
C39 C 0.7710(12) 0.0852(8) 0.3400(7) 0.122(4) Uani 1 1 d DU . .
S2 S 0.7133(2) 0.1176(2) 0.26263(19) 0.0934(12) Uani 1 1 d DU . .
C40 C 0.7710(15) 0.0010(9) 0.3541(7) 0.158(6) Uani 1 1 d DU . .
H40A H 0.8058 -0.0035 0.3991 0.190 Uiso 1 1 calc R . .
H40B H 0.7016 -0.0185 0.3488 0.190 Uiso 1 1 calc R . .
O1 O 0.8141(8) -0.0498(6) 0.3183(5) 0.124(4) Uani 1 1 d DU . .
C41 C 0.8040(12) -0.1331(9) 0.3298(8) 0.128(5) Uani 1 1 d DU . .
H41A H 0.7357 -0.1532 0.3090 0.154 Uiso 1 1 calc R . .
H41B H 0.8144 -0.1387 0.3758 0.154 Uiso 1 1 calc R . .
C42 C 0.8712(12) -0.1823(10) 0.3074(8) 0.126(5) Uani 1 1 d DU . .
H42A H 0.9384 -0.1680 0.3340 0.151 Uiso 1 1 calc R . .
H42B H 0.8567 -0.2412 0.3139 0.151 Uiso 1 1 calc R . .
O2 O 0.8740(10) -0.1771(6) 0.2456(6) 0.161(5) Uani 1 1 d DU . .
C43 C 0.9367(17) -0.2308(11) 0.2204(11) 0.197(7) Uani 1 1 d DU . .
H43A H 0.8945 -0.2769 0.1954 0.237 Uiso 1 1 calc R . .
H43B H 0.9823 -0.2558 0.2564 0.237 Uiso 1 1 calc R . .
C44 C 0.9954(17) -0.1987(11) 0.1815(10) 0.178(7) Uani 1 1 d DU . .
H44A H 1.0656 -0.2039 0.2046 0.213 Uiso 1 1 calc R . .
H44B H 0.9845 -0.2367 0.1431 0.213 Uiso 1 1 calc R . .
O3 O 0.9861(8) -0.1250(7) 0.1629(5) 0.125(4) Uani 1 1 d DU . .
C45 C 1.0586(10) -0.0954(11) 0.1328(7) 0.123(5) Uani 1 1 d DU . .
H45A H 1.0652 -0.0340 0.1393 0.147 Uiso 1 1 calc R . .
H45B H 1.1236 -0.1191 0.1522 0.147 Uiso 1 1 calc R . .
C46 C 1.0324(8) -0.1177(9) 0.0682(6) 0.108(4) Uani 1 1 d DU . .
H46A H 1.0221 -0.1788 0.0616 0.130 Uiso 1 1 calc R . .
H46B H 1.0867 -0.1014 0.0489 0.130 Uiso 1 1 calc R . .
O4 O 0.9400(5) -0.0759(6) 0.0370(4) 0.102(3) Uani 1 1 d DU . .
C47 C 0.9075(9) -0.0837(9) -0.0325(5) 0.103(4) Uani 1 1 d DU . .
H47A H 0.9632 -0.0673 -0.0505 0.124 Uiso 1 1 calc R . .
H47B H 0.8528 -0.0451 -0.0469 0.124 Uiso 1 1 calc R . .
C48 C 0.8737(9) -0.1693(8) -0.0563(5) 0.096(4) Uani 1 1 d DU . .
H48A H 0.9288 -0.2087 -0.0466 0.115 Uiso 1 1 calc R . .
H48B H 0.8195 -0.1884 -0.0380 0.115 Uiso 1 1 calc R . .
O5 O 0.8395(5) -0.1616(6) -0.1229(4) 0.090(3) Uani 1 1 d DU . .
C49 C 0.8080(9) -0.2360(10) -0.1557(6) 0.085(3) Uani 1 1 d DU . .
C50 C 0.8011(8) -0.3068(9) -0.1291(6) 0.087(3) Uani 1 1 d DU . .
H50 H 0.8213 -0.3090 -0.0844 0.105 Uiso 1 1 calc R . .
C51 C 0.7628(8) -0.3815(9) -0.1682(6) 0.096(4) Uani 1 1 d DU . .
H51 H 0.7572 -0.4324 -0.1490 0.115 Uiso 1 1 calc R . .
C52 C 0.7351(8) -0.3788(9) -0.2316(6) 0.083(3) Uani 1 1 d DU . .
H52 H 0.7106 -0.4282 -0.2567 0.100 Uiso 1 1 calc R . .
C53 C 0.7418(7) -0.3045(9) -0.2613(6) 0.076(3) Uani 1 1 d DU . .
C54 C 0.7405(7) 0.2800(6) 0.2346(5) 0.072(3) Uani 1 1 d DU . .
S3 S 0.6746(2) 0.2544(3) 0.15502(16) 0.0928(13) Uani 1 1 d DU . .
C55 C 0.6739(9) 0.3511(9) 0.1329(7) 0.115(4) Uani 1 1 d DU . .
H55 H 0.6402 0.3635 0.0912 0.138 Uiso 1 1 calc R . .
C56 C 0.7222(9) 0.4134(9) 0.1750(7) 0.102(3) Uani 1 1 d DU . .
S4 S 0.7797(2) 0.3811(2) 0.25127(17) 0.0821(11) Uani 1 1 d DU . .
C57 C 0.7284(11) 0.4955(9) 0.1570(8) 0.142(5) Uani 1 1 d DU . .
H57A H 0.7989 0.5134 0.1649 0.170 Uiso 1 1 calc R . .
H57B H 0.6981 0.4978 0.1111 0.170 Uiso 1 1 calc R . .
O6 O 0.6805(8) 0.5485(7) 0.1903(6) 0.139(4) Uani 1 1 d DU . .
C58 C 0.6916(15) 0.6356(10) 0.1811(9) 0.167(6) Uani 1 1 d DU . .
H58A H 0.7575 0.6568 0.2058 0.200 Uiso 1 1 calc R . .
H58B H 0.6867 0.6437 0.1358 0.200 Uiso 1 1 calc R . .
C59 C 0.6161(16) 0.6801(12) 0.2012(9) 0.199(8) Uani 1 1 d DU . .
H59A H 0.5510 0.6538 0.1800 0.238 Uiso 1 1 calc R . .
H59B H 0.6163 0.7379 0.1876 0.238 Uiso 1 1 calc R . .
O7 O 0.6274(7) 0.6828(7) 0.2681(6) 0.153(4) Uani 1 1 d DU . .
C60 C 0.5638(14) 0.7288(12) 0.2965(10) 0.182(7) Uani 1 1 d DU . .
H60A H 0.4954 0.7132 0.2724 0.219 Uiso 1 1 calc R . .
H60B H 0.5746 0.7880 0.2891 0.219 Uiso 1 1 calc R . .
C61 C 0.5652(16) 0.7253(13) 0.3649(11) 0.190(8) Uani 1 1 d DU . .
H61A H 0.6331 0.7395 0.3904 0.228 Uiso 1 1 calc R . .
H61B H 0.5206 0.7683 0.3758 0.228 Uiso 1 1 calc R . .
O8 O 0.5372(8) 0.6509(8) 0.3811(6) 0.157(5) Uani 1 1 d DU . .
C62 C 0.5826(18) -0.6372(15) -0.3522(13) 0.256(11) Uani 1 1 d DU . .
H62A H 0.6013 -0.5985 -0.3142 0.307 Uiso 1 1 calc R . .
H62B H 0.6200 -0.6894 -0.3463 0.307 Uiso 1 1 calc R . .
C63 C 0.5809(14) -0.6011(12) -0.4081(11) 0.196(8) Uani 1 1 d DU . .
H63A H 0.5322 -0.6329 -0.4422 0.235 Uiso 1 1 calc R . .
H63B H 0.6468 -0.6084 -0.4171 0.235 Uiso 1 1 calc R . .
O9 O 0.5566(7) -0.5101(7) -0.4129(5) 0.134(4) Uani 1 1 d DU . .
C64 C 0.6175(9) -0.4628(9) -0.4451(6) 0.108(4) Uani 1 1 d DU . .
H64A H 0.5879 -0.4686 -0.4912 0.129 Uiso 1 1 calc R . .
H64B H 0.6844 -0.4868 -0.4371 0.129 Uiso 1 1 calc R . .
C65 C 0.6276(8) -0.3726(9) -0.4246(5) 0.104(4) Uani 1 1 d DU . .
H65A H 0.6670 -0.3420 -0.4485 0.125 Uiso 1 1 calc R . .
H65B H 0.5618 -0.3470 -0.4300 0.125 Uiso 1 1 calc R . .
O10 O 0.6784(6) -0.3732(6) -0.3587(4) 0.103(3) Uani 1 1 d DU . .
C66 C 0.7082(8) -0.2986(10) -0.3275(6) 0.085(3) Uani 1 1 d DU . .
C67 C 0.7102(9) -0.2272(10) -0.3534(6) 0.100(4) Uani 1 1 d DU . .
H67 H 0.6865 -0.2243 -0.3978 0.120 Uiso 1 1 calc R . .
C68 C 0.7492(8) -0.1510(9) -0.3135(6) 0.094(3) Uani 1 1 d DU . .
H68 H 0.7527 -0.0996 -0.3324 0.112 Uiso 1 1 calc R . .
C69 C 0.7793(7) -0.1548(9) -0.2510(6) 0.081(3) Uani 1 1 d DU . .
H69 H 0.8030 -0.1061 -0.2248 0.097 Uiso 1 1 calc R . .
C70 C 0.7752(7) -0.2326(9) -0.2246(6) 0.079(3) Uani 1 1 d DU . .
N1 N 0.4251(6) 0.1317(6) 0.2009(5) 0.061(2) Uani 1 1 d U . .
N2 N 0.6653(6) 0.4795(7) 0.3784(5) 0.070(3) Uani 1 1 d U . .
N3 N 1.0574(5) 0.3852(6) 0.2890(5) 0.052(2) Uani 1 1 d U . .
N4 N 0.8344(6) 0.0144(6) 0.1335(4) 0.058(2) Uani 1 1 d U . .
C1 C 0.4318(7) 0.2036(7) 0.1733(6) 0.061(3) Uani 1 1 d U . .
H1 H 0.4086 0.2040 0.1287 0.073 Uiso 1 1 calc R . .
C2 C 0.4711(6) 0.2774(7) 0.2069(5) 0.060(3) Uani 1 1 d U . .
H2 H 0.4750 0.3278 0.1868 0.072 Uiso 1 1 calc R . .
C3 C 0.5038(7) 0.2719(7) 0.2716(5) 0.058(3) Uani 1 1 d U . .
C4 C 0.4986(7) 0.1984(8) 0.3007(6) 0.067(3) Uani 1 1 d U . .
H4 H 0.5231 0.1966 0.3452 0.080 Uiso 1 1 calc R . .
C5 C 0.4597(7) 0.1311(7) 0.2666(5) 0.062(3) Uani 1 1 d U . .
H5 H 0.4549 0.0810 0.2870 0.074 Uiso 1 1 calc R . .
C6 C 0.5545(7) 0.3461(7) 0.3118(6) 0.059(3) Uani 1 1 d U . .
C7 C 0.5492(8) 0.4214(8) 0.2865(6) 0.072(3) Uani 1 1 d U . .
H7 H 0.5056 0.4276 0.2462 0.086 Uiso 1 1 calc R . .
C8 C 0.6073(7) 0.4923(8) 0.3186(6) 0.075(3) Uani 1 1 d U . .
H8 H 0.6061 0.5445 0.3000 0.090 Uiso 1 1 calc R . .
C9 C 0.6652(8) 0.4050(8) 0.4058(6) 0.079(3) Uani 1 1 d U . .
H9 H 0.7029 0.3988 0.4478 0.095 Uiso 1 1 calc R . .
C10 C 0.6116(7) 0.3417(7) 0.3727(5) 0.061(3) Uani 1 1 d U . .
H10 H 0.6124 0.2901 0.3922 0.073 Uiso 1 1 calc R . .
C11 C 0.7368(7) 0.5488(7) 0.4089(6) 0.080(3) Uani 1 1 d U . .
H11A H 0.7476 0.5493 0.4555 0.096 Uiso 1 1 calc R . .
H11B H 0.7092 0.6029 0.3948 0.096 Uiso 1 1 calc R . .
C12 C 0.8343(7) 0.5364(7) 0.3910(6) 0.067(3) Uani 1 1 d U . .
C13 C 0.8489(7) 0.5711(7) 0.3363(6) 0.071(3) Uani 1 1 d U . .
H13 H 0.8015 0.6067 0.3127 0.086 Uiso 1 1 calc R . .
C14 C 0.9363(7) 0.5513(6) 0.3174(5) 0.065(3) Uani 1 1 d U . .
H14 H 0.9501 0.5762 0.2819 0.078 Uiso 1 1 calc R . .
C15 C 1.0011(7) 0.4966(7) 0.3498(5) 0.059(3) Uani 1 1 d U . .
C16 C 0.9868(7) 0.4643(7) 0.4054(5) 0.062(3) Uani 1 1 d U . .
H16 H 1.0349 0.4288 0.4285 0.075 Uiso 1 1 calc R . .
C17 C 0.9028(7) 0.4836(7) 0.4276(5) 0.072(3) Uani 1 1 d U . .
H17 H 0.8926 0.4623 0.4653 0.086 Uiso 1 1 calc R . .
C18 C 1.0900(7) 0.4660(6) 0.3251(5) 0.070(3) Uani 1 1 d U . .
H18A H 1.1084 0.5068 0.2972 0.083 Uiso 1 1 calc R . .
H18B H 1.1481 0.4582 0.3607 0.083 Uiso 1 1 calc R . .
C19 C 1.0187(7) 0.3831(7) 0.2274(6) 0.061(3) Uani 1 1 d U . .
H19 H 1.0156 0.4329 0.2056 0.073 Uiso 1 1 calc R . .
C20 C 0.9825(7) 0.3085(7) 0.1945(5) 0.056(3) Uani 1 1 d U . .
H20 H 0.9580 0.3077 0.1499 0.067 Uiso 1 1 calc R . .
C21 C 0.9811(6) 0.2368(7) 0.2242(5) 0.048(2) Uani 1 1 d U . .
C22 C 1.0280(6) 0.2417(7) 0.2892(4) 0.049(2) Uani 1 1 d U . .
H22 H 1.0359 0.1930 0.3126 0.058 Uiso 1 1 calc R . .
C23 C 1.0629(7) 0.3191(7) 0.3189(5) 0.053(3) Uani 1 1 d U . .
H23 H 1.0919 0.3224 0.3631 0.063 Uiso 1 1 calc R . .
C24 C 0.9379(7) 0.1572(7) 0.1913(5) 0.048(2) Uani 1 1 d U . .
C25 C 0.8923(7) 0.1536(7) 0.1272(5) 0.059(3) Uani 1 1 d U . .
H25 H 0.8946 0.2001 0.1025 0.071 Uiso 1 1 calc R . .
C26 C 0.8413(7) 0.0772(7) 0.0995(5) 0.056(3) Uani 1 1 d U . .
H26 H 0.8119 0.0725 0.0553 0.067 Uiso 1 1 calc R . .
C27 C 0.8826(7) 0.0182(7) 0.1944(5) 0.060(3) Uani 1 1 d U . .
H27 H 0.8807 -0.0290 0.2186 0.073 Uiso 1 1 calc R . .
C28 C 0.9335(7) 0.0868(7) 0.2224(5) 0.056(3) Uani 1 1 d U . .
H28 H 0.9679 0.0863 0.2656 0.067 Uiso 1 1 calc R . .
C29 C 0.7642(7) -0.0525(7) 0.1016(5) 0.074(3) Uani 1 1 d U . .
H29A H 0.7868 -0.1070 0.1180 0.088 Uiso 1 1 calc R . .
H29B H 0.7588 -0.0551 0.0555 0.088 Uiso 1 1 calc R . .
C30 C 0.6639(8) -0.0323(7) 0.1151(6) 0.063(3) Uani 1 1 d U . .
C31 C 0.6039(7) 0.0189(7) 0.0764(5) 0.063(3) Uani 1 1 d U . .
H31 H 0.6233 0.0374 0.0405 0.075 Uiso 1 1 calc R . .
C32 C 0.5125(7) 0.0458(7) 0.0882(5) 0.072(3) Uani 1 1 d U . .
H32 H 0.4699 0.0810 0.0607 0.087 Uiso 1 1 calc R . .
C33 C 0.4888(7) 0.0177(7) 0.1422(6) 0.065(3) Uani 1 1 d U . .
C34 C 0.5441(8) -0.0367(7) 0.1798(6) 0.073(3) Uani 1 1 d U . .
H34 H 0.5237 -0.0579 0.2146 0.088 Uiso 1 1 calc R . .
C35 C 0.6370(8) -0.0617(7) 0.1648(6) 0.072(3) Uani 1 1 d U . .
H35 H 0.6786 -0.0991 0.1906 0.087 Uiso 1 1 calc R . .
C36 C 0.3949(7) 0.0548(7) 0.1610(6) 0.083(4) Uani 1 1 d U . .
H36A H 0.3438 0.0669 0.1225 0.100 Uiso 1 1 calc R . .
H36B H 0.3663 0.0139 0.1844 0.100 Uiso 1 1 calc R . .
P1 P 0.8438(3) 0.3565(3) -0.0008(2) 0.1201(15) Uani 1 1 d DU . .
F1 F 0.8432(9) 0.2963(6) -0.0591(4) 0.193(4) Uani 1 1 d DU . .
F2 F 0.7408(7) 0.3840(8) -0.0313(6) 0.235(5) Uani 1 1 d DU . .
F3 F 0.8451(10) 0.4135(7) 0.0612(5) 0.231(5) Uani 1 1 d DU . .
F4 F 0.9448(7) 0.3230(8) 0.0297(5) 0.202(4) Uani 1 1 d DU . .
F5 F 0.8857(8) 0.4296(6) -0.0325(5) 0.169(4) Uani 1 1 d DU . .
F6 F 0.7954(9) 0.2851(7) 0.0316(6) 0.194(4) Uani 1 1 d DU . .
P2 P 0.6112(3) -0.2647(3) 0.00936(19) 0.0983(13) Uani 1 1 d U . .
F7 F 0.6263(7) -0.2260(5) 0.0756(4) 0.139(3) Uani 1 1 d U . .
F8 F 0.7043(10) -0.3066(8) 0.0208(6) 0.248(6) Uani 1 1 d U . .
F9 F 0.5954(13) -0.3076(7) -0.0608(5) 0.250(6) Uani 1 1 d U . .
F10 F 0.5052(7) -0.2322(9) -0.0180(6) 0.224(5) Uani 1 1 d U . .
F11 F 0.6522(5) -0.1865(4) -0.0165(3) 0.0919(19) Uani 1 1 d U . .
F12 F 0.5687(11) -0.3425(6) 0.0339(5) 0.220(5) Uani 1 1 d U . .
P3 P 1.1198(3) 0.2366(2) 0.49676(16) 0.0775(10) Uani 1 1 d U . .
F13 F 1.0927(7) 0.1956(5) 0.4276(3) 0.136(3) Uani 1 1 d U . .
F14 F 1.0147(5) 0.2833(6) 0.4808(5) 0.142(3) Uani 1 1 d U . .
F15 F 1.1496(6) 0.2757(4) 0.5672(3) 0.110(2) Uani 1 1 d U . .
F16 F 1.2206(7) 0.1933(6) 0.5103(4) 0.152(3) Uani 1 1 d U . .
F17 F 1.1632(5) 0.3153(4) 0.4735(3) 0.0817(18) Uani 1 1 d U . .
F18 F 1.0732(8) 0.1632(5) 0.5192(4) 0.149(3) Uani 1 1 d U . .
P4 P 0.6761(5) 0.1047(5) -0.3027(4) 0.079(2) Uani 0.485(4) 1 d PU A 1
F19 F 0.5764(13) 0.0632(12) -0.3129(8) 0.142(6) Uani 0.485(4) 1 d PU A 1
F20 F 0.685(2) 0.0479(14) -0.3569(10) 0.205(9) Uani 0.485(4) 1 d PU A 1
F21 F 0.7595(15) 0.1382(14) -0.3004(10) 0.164(7) Uani 0.485(4) 1 d PU A 1
F22 F 0.6539(15) 0.1472(12) -0.2517(9) 0.154(6) Uani 0.485(4) 1 d PU A 1
F23 F 0.7163(13) 0.0431(10) -0.2586(8) 0.133(6) Uani 0.485(4) 1 d PU A 1
F24 F 0.6343(13) 0.1567(11) -0.3553(10) 0.145(6) Uani 0.485(4) 1 d PU A 1
P5 P 0.6235(7) 0.1527(6) 0.4903(5) 0.124(3) Uani 0.515(4) 1 d PDU A 2
F25 F 0.5377(9) 0.2042(11) 0.4655(7) 0.140(6) Uani 0.515(4) 1 d PDU A 2
F26 F 0.6567(11) 0.2046(11) 0.5522(8) 0.159(6) Uani 0.515(4) 1 d PDU A 2
F27 F 0.7075(14) 0.0900(12) 0.5175(8) 0.192(8) Uani 0.515(4) 1 d PDU A 2
F28 F 0.5988(15) 0.0944(12) 0.4329(8) 0.190(7) Uani 0.515(4) 1 d PDU A 2
F29 F 0.7006(12) 0.2094(12) 0.4674(10) 0.199(8) Uani 0.515(4) 1 d PDU A 2
F30 F 0.5462(15) 0.1032(13) 0.5178(9) 0.211(8) Uani 0.515(4) 1 d PDU A 2

loop_
_atom_site_aniso_label
_atom_site_aniso_U_11
_atom_site_aniso_U_22
_atom_site_aniso_U_33
_atom_site_aniso_U_23
_atom_site_aniso_U_13
_atom_site_aniso_U_12
C37 0.049(6) 0.077(6) 0.098(6) -0.034(5) 0.032(6) -0.003(6)
S1 0.0587(18) 0.096(3) 0.091(2) -0.030(2) 0.0254(17) 0.0108(18)
C38 0.135(12) 0.097(7) 0.108(8) -0.034(6) 0.022(8) 0.028(9)
C39 0.160(13) 0.086(6) 0.132(9) -0.023(6) 0.066(9) 0.006(8)
S2 0.0642(19) 0.083(3) 0.136(3) -0.052(2) 0.044(2) -0.0108(18)
C40 0.270(18) 0.102(7) 0.112(11) -0.037(7) 0.079(12) -0.037(11)
O1 0.193(10) 0.075(6) 0.095(7) -0.003(6) 0.019(7) 0.008(7)
C41 0.147(13) 0.096(9) 0.137(12) 0.030(10) 0.020(10) 0.009(10)
C42 0.135(12) 0.108(10) 0.129(11) 0.050(11) 0.012(10) 0.025(9)
O2 0.252(13) 0.082(8) 0.169(10) 0.044(8) 0.080(10) 0.062(8)
C43 0.258(19) 0.110(14) 0.266(19) 0.039(12) 0.135(14) 0.076(12)
C44 0.259(19) 0.096(11) 0.199(18) 0.001(11) 0.095(13) 0.058(13)
O3 0.123(7) 0.127(9) 0.132(8) 0.010(7) 0.045(6) 0.048(7)
C45 0.080(9) 0.191(14) 0.101(8) -0.013(10) 0.032(7) 0.040(9)
C46 0.059(7) 0.148(12) 0.115(8) -0.039(9) 0.026(6) 0.026(7)
O4 0.059(5) 0.144(8) 0.096(6) -0.047(6) 0.019(4) 0.015(5)
C47 0.082(8) 0.142(11) 0.092(7) -0.031(8) 0.041(6) 0.002(8)
C48 0.071(8) 0.133(11) 0.075(7) -0.025(7) 0.010(7) 0.009(8)
O5 0.055(5) 0.135(7) 0.077(5) -0.019(5) 0.019(4) 0.007(5)
C49 0.052(7) 0.133(9) 0.071(6) -0.022(6) 0.025(6) 0.010(8)
C50 0.059(7) 0.141(9) 0.065(7) -0.028(6) 0.030(6) -0.008(8)
C51 0.063(7) 0.142(9) 0.073(7) -0.020(7) 0.005(7) -0.003(8)
C52 0.052(7) 0.131(9) 0.062(6) -0.032(6) 0.013(6) -0.001(8)
C53 0.032(5) 0.126(9) 0.071(6) -0.022(5) 0.022(5) 0.012(6)
C54 0.046(6) 0.079(6) 0.096(6) -0.034(5) 0.031(5) 0.005(6)
S3 0.0443(17) 0.144(3) 0.088(2) -0.034(2) 0.0207(16) 0.007(2)
C55 0.050(7) 0.178(9) 0.119(8) 0.009(8) 0.024(7) 0.002(8)
C56 0.066(8) 0.126(7) 0.132(9) 0.019(7) 0.057(7) 0.028(7)
S4 0.0602(18) 0.073(2) 0.118(3) -0.032(2) 0.0379(18) 0.0045(16)
C57 0.102(10) 0.138(8) 0.189(14) 0.022(9) 0.040(10) 0.050(9)
O6 0.126(8) 0.117(8) 0.170(10) 0.002(8) 0.030(7) 0.019(7)
C58 0.205(17) 0.107(9) 0.166(14) 0.004(12) 0.005(12) -0.001(12)
C59 0.226(18) 0.121(13) 0.192(12) -0.056(15) -0.048(14) 0.037(12)
O7 0.088(7) 0.127(9) 0.216(11) -0.031(10) -0.011(7) 0.029(6)
C60 0.126(13) 0.118(14) 0.294(17) -0.018(13) 0.039(14) 0.041(11)
C61 0.114(13) 0.164(15) 0.289(17) -0.024(19) 0.052(15) 0.044(14)
O8 0.091(8) 0.145(11) 0.211(11) -0.063(10) 0.005(8) 0.030(8)
C62 0.166(18) 0.23(2) 0.40(3) 0.110(18) 0.10(2) 0.070(17)
C63 0.107(11) 0.191(12) 0.30(2) 0.041(14) 0.062(15) 0.093(11)
O9 0.116(8) 0.164(9) 0.139(9) -0.036(7) 0.072(7) 0.014(6)
C64 0.055(7) 0.187(11) 0.072(9) -0.044(8) 0.011(6) 0.006(8)
C65 0.048(7) 0.177(10) 0.081(7) -0.047(8) 0.013(6) 0.008(7)
O10 0.056(5) 0.159(8) 0.087(6) -0.038(6) 0.013(4) 0.025(5)
C66 0.038(6) 0.142(9) 0.074(6) -0.018(6) 0.016(6) 0.020(8)
C67 0.072(8) 0.157(10) 0.074(8) -0.012(6) 0.028(7) 0.029(9)
C68 0.050(7) 0.144(9) 0.092(8) -0.006(7) 0.029(7) 0.040(7)
C69 0.043(6) 0.120(8) 0.080(7) -0.017(6) 0.019(6) 0.038(7)
C70 0.036(6) 0.123(8) 0.077(6) -0.021(5) 0.016(5) 0.024(6)
N1 0.032(4) 0.063(5) 0.086(6) -0.026(5) 0.019(4) 0.005(4)
N2 0.041(5) 0.083(6) 0.085(6) -0.050(6) 0.027(4) 0.000(5)
N3 0.030(4) 0.058(5) 0.073(6) -0.018(4) 0.024(4) 0.000(4)
N4 0.048(5) 0.056(6) 0.065(6) -0.025(4) 0.013(4) 0.002(4)
C1 0.028(5) 0.074(6) 0.078(7) -0.021(5) 0.016(5) 0.006(5)
C2 0.029(5) 0.074(7) 0.074(6) -0.036(5) 0.018(5) -0.018(5)
C3 0.033(5) 0.069(6) 0.072(6) -0.030(5) 0.023(5) 0.006(5)
C4 0.042(6) 0.074(7) 0.086(7) -0.030(5) 0.024(6) -0.008(6)
C5 0.041(6) 0.067(7) 0.082(6) -0.019(5) 0.030(5) -0.007(5)
C6 0.026(5) 0.070(6) 0.081(7) -0.040(6) 0.021(4) 0.007(5)
C7 0.048(6) 0.079(7) 0.076(7) -0.037(6) 0.002(5) 0.006(6)
C8 0.049(6) 0.084(7) 0.091(7) -0.042(6) 0.023(5) 0.008(5)
C9 0.061(7) 0.079(7) 0.097(8) -0.043(6) 0.030(6) 0.000(6)
C10 0.035(6) 0.066(7) 0.080(7) -0.031(5) 0.019(5) 0.008(5)
C11 0.050(5) 0.083(8) 0.099(8) -0.054(7) 0.015(5) 0.001(5)
C12 0.044(5) 0.072(8) 0.073(7) -0.044(6) 0.005(5) -0.005(5)
C13 0.043(5) 0.059(8) 0.103(8) -0.027(6) 0.005(6) 0.011(5)
C14 0.067(6) 0.048(7) 0.078(7) -0.023(5) 0.019(5) 0.010(5)
C15 0.045(5) 0.057(7) 0.066(7) -0.023(5) 0.000(5) 0.009(5)
C16 0.042(5) 0.073(8) 0.061(6) -0.024(5) -0.002(5) 0.007(5)
C17 0.047(6) 0.090(9) 0.067(7) -0.040(6) 0.002(5) 0.010(5)
C18 0.048(6) 0.055(6) 0.106(8) -0.030(6) 0.027(6) -0.008(5)
C19 0.047(6) 0.053(6) 0.084(6) -0.010(5) 0.021(5) 0.022(5)
C20 0.056(6) 0.060(6) 0.054(6) -0.007(4) 0.021(5) 0.007(5)
C21 0.031(5) 0.065(5) 0.050(5) -0.009(5) 0.018(4) -0.001(5)
C22 0.038(5) 0.060(6) 0.049(5) -0.003(5) 0.015(4) 0.017(5)
C23 0.044(6) 0.058(6) 0.059(6) -0.020(5) 0.024(5) 0.005(5)
C24 0.038(5) 0.062(5) 0.045(5) -0.014(4) 0.017(4) 0.009(5)
C25 0.047(6) 0.076(7) 0.055(5) -0.014(5) 0.015(5) -0.002(5)
C26 0.049(6) 0.070(7) 0.045(6) -0.026(5) 0.007(5) 0.008(5)
C27 0.053(6) 0.053(6) 0.068(6) -0.017(5) 0.003(5) 0.016(5)
C28 0.036(5) 0.057(6) 0.063(7) -0.015(5) -0.006(5) 0.006(5)
C29 0.056(6) 0.064(7) 0.090(8) -0.047(6) 0.007(5) 0.001(5)
C30 0.057(5) 0.051(7) 0.071(7) -0.045(5) 0.008(5) 0.002(5)
C31 0.047(5) 0.081(8) 0.052(6) -0.039(5) 0.005(5) -0.002(5)
C32 0.041(5) 0.098(9) 0.066(7) -0.034(6) -0.001(5) -0.001(6)
C33 0.038(5) 0.070(8) 0.080(8) -0.038(6) 0.010(5) -0.006(5)
C34 0.072(7) 0.043(7) 0.104(8) -0.029(6) 0.027(6) -0.006(5)
C35 0.054(6) 0.065(8) 0.088(8) -0.021(6) 0.003(6) -0.001(6)
C36 0.051(6) 0.089(7) 0.107(9) -0.046(7) 0.025(6) -0.011(5)
P1 0.120(3) 0.123(4) 0.107(4) -0.018(3) 0.011(3) 0.032(3)
F1 0.280(12) 0.154(8) 0.127(7) -0.054(6) 0.029(6) 0.051(8)
F2 0.119(6) 0.279(14) 0.296(12) 0.065(9) 0.015(7) 0.096(7)
F3 0.339(15) 0.202(10) 0.171(8) -0.088(8) 0.124(8) -0.013(9)
F4 0.133(6) 0.254(12) 0.188(10) 0.016(8) -0.022(6) 0.066(7)
F5 0.206(9) 0.170(8) 0.126(8) 0.000(6) 0.030(7) -0.023(7)
F6 0.201(9) 0.172(8) 0.220(11) 0.032(7) 0.069(9) 0.003(7)
P2 0.125(3) 0.086(3) 0.085(3) -0.017(2) 0.033(2) 0.006(3)
F7 0.206(9) 0.115(7) 0.097(5) -0.044(5) 0.050(5) -0.033(6)
F8 0.293(10) 0.250(13) 0.266(11) 0.134(10) 0.161(10) 0.200(10)
F9 0.503(19) 0.128(9) 0.133(7) -0.054(6) 0.124(9) -0.095(10)
F10 0.085(5) 0.349(15) 0.217(10) 0.065(9) -0.010(6) -0.031(6)
F11 0.088(4) 0.088(5) 0.084(5) -0.012(4) -0.005(4) 0.005(4)
F12 0.405(15) 0.119(7) 0.153(9) -0.032(5) 0.114(10) -0.108(8)
P3 0.099(2) 0.059(2) 0.066(2) -0.0238(19) 0.0098(19) -0.005(2)
F13 0.219(9) 0.093(6) 0.070(4) -0.034(4) -0.008(5) -0.014(5)
F14 0.087(5) 0.145(7) 0.192(8) -0.005(6) 0.030(5) 0.011(5)
F15 0.173(7) 0.085(5) 0.071(4) -0.026(4) 0.031(4) -0.005(5)
F16 0.164(6) 0.164(8) 0.116(6) -0.024(6) 0.016(5) 0.095(6)
F17 0.089(4) 0.077(4) 0.070(4) -0.011(3) 0.005(4) -0.004(3)
F18 0.223(9) 0.107(6) 0.108(6) -0.015(5) 0.032(6) -0.062(6)
P4 0.084(4) 0.058(5) 0.109(6) 0.022(4) 0.047(5) 0.025(4)
F19 0.139(9) 0.165(16) 0.111(13) 0.053(9) 0.000(9) -0.055(10)
F20 0.33(3) 0.166(16) 0.146(12) -0.018(10) 0.109(17) 0.049(15)
F21 0.129(9) 0.22(2) 0.150(16) 0.088(12) 0.028(9) -0.038(11)
F22 0.176(16) 0.125(14) 0.164(12) -0.049(10) 0.061(12) 0.017(10)
F23 0.159(13) 0.095(12) 0.134(12) 0.039(9) 0.011(10) 0.012(9)
F24 0.127(12) 0.130(13) 0.183(13) 0.085(11) 0.032(11) 0.005(10)
P5 0.133(7) 0.110(8) 0.141(8) -0.016(5) 0.060(6) 0.010(5)
F25 0.078(8) 0.216(16) 0.110(11) -0.049(10) 0.007(7) 0.028(9)
F26 0.108(11) 0.172(15) 0.173(12) -0.056(11) 0.003(8) 0.032(9)
F27 0.240(17) 0.196(16) 0.150(14) 0.006(11) 0.063(12) 0.117(14)
F28 0.24(2) 0.205(17) 0.124(11) -0.026(11) 0.052(10) 0.036(12)
F29 0.114(11) 0.245(18) 0.26(2) 0.068(14) 0.079(14) 0.020(11)
F30 0.240(17) 0.24(2) 0.173(19) -0.051(12) 0.106(16) -0.094(13)

loop_
_atom_type_symbol
_atom_type_description
_atom_type_scat_dispersion_real
_atom_type_scat_dispersion_imag
_atom_type_scat_source
C C 0.0181 0.0091 'International Tables Vol C Tables 4.2.6.8 and 6.1.1.4'
H H 0.0000 0.0000 'International Tables Vol C Tables 4.2.6.8 and 6.1.1.4'
N N 0.0311 0.0180 'International Tables Vol C Tables 4.2.6.8 and 6.1.1.4'
O O 0.0492 0.0322 'International Tables Vol C Tables 4.2.6.8 and 6.1.1.4'
F F 0.0727 0.0534 'International Tables Vol C Tables 4.2.6.8 and 6.1.1.4'
P P 0.2955 0.4335 'International Tables Vol C Tables 4.2.6.8 and 6.1.1.4'
S S 0.3331 0.5567 'International Tables Vol C Tables 4.2.6.8 and 6.1.1.4'

loop_
_geom_angle_atom_site_label_1
_geom_angle_atom_site_label_2
_geom_angle_atom_site_label_3
_geom_angle
_geom_angle_site_symmetry_1
_geom_angle_site_symmetry_3
S2 C37 S1 114.4(6) . .
C54 C37 S1 120.1(9) . .
C54 C37 S2 125.5(9) . .
C38 S1 C37 94.6(6) . .
S1 C38 H38 118.3 . .
C39 C38 S1 123.4(12) . .
C39 C38 H38 118.3 . .
C38 C39 S2 111.7(11) . .
C38 C39 C40 126.7(15) . .
C40 C39 S2 121.3(12) . .
C37 S2 C39 95.8(6) . .
C39 C40 H40A 108.6 . .
C39 C40 H40B 108.6 . .
H40A C40 H40B 107.6 . .
O1 C40 C39 114.5(13) . .
O1 C40 H40A 108.6 . .
O1 C40 H40B 108.6 . .
C40 O1 C41 112.4(12) . .
O1 C41 H41A 109.3 . .
O1 C41 H41B 109.3 . .
O1 C41 C42 111.8(14) . .
H41A C41 H41B 107.9 . .
C42 C41 H41A 109.3 . .
C42 C41 H41B 109.3 . .
C41 C42 H42A 107.9 . .
C41 C42 H42B 107.9 . .
H42A C42 H42B 107.2 . .
O2 C42 C41 117.7(14) . .
O2 C42 H42A 107.9 . .
O2 C42 H42B 107.9 . .
C42 O2 C43 118.9(14) . .
O2 C43 H43A 107.4 . .
O2 C43 H43B 107.4 . .
O2 C43 C44 119.8(15) . .
H43A C43 H43B 106.9 . .
C44 C43 H43A 107.4 . .
C44 C43 H43B 107.4 . .
C43 C44 H44A 106.8 . .
C43 C44 H44B 106.8 . .
H44A C44 H44B 106.7 . .
O3 C44 C43 122.0(16) . .
O3 C44 H44A 106.8 . .
O3 C44 H44B 106.8 . .
C44 O3 C45 117.0(13) . .
O3 C45 H45A 109.5 . .
O3 C45 H45B 109.5 . .
H45A C45 H45B 108.1 . .
C46 C45 O3 110.9(13) . .
C46 C45 H45A 109.5 . .
C46 C45 H45B 109.5 . .
C45 C46 H46A 109.6 . .
C45 C46 H46B 109.6 . .
C45 C46 O4 110.4(9) . .
H46A C46 H46B 108.1 . .
O4 C46 H46A 109.6 . .
O4 C46 H46B 109.6 . .
C47 O4 C46 118.1(8) . .
O4 C47 H47A 109.2 . .
O4 C47 H47B 109.2 . .
O4 C47 C48 112.2(11) . .
H47A C47 H47B 107.9 . .
C48 C47 H47A 109.2 . .
C48 C47 H47B 109.2 . .
C47 C48 H48A 111.2 . .
C47 C48 H48B 111.2 . .
H48A C48 H48B 109.1 . .
O5 C48 C47 102.9(11) . .
O5 C48 H48A 111.2 . .
O5 C48 H48B 111.2 . .
C49 O5 C48 113.1(11) . .
O5 C49 C70 115.7(13) . .
C50 C49 O5 124.4(13) . .
C50 C49 C70 119.8(13) . .
C49 C50 H50 120.0 . .
C49 C50 C51 120.0(13) . .
C51 C50 H50 120.0 . .
C50 C51 H51 119.9 . .
C52 C51 C50 120.2(13) . .
C52 C51 H51 119.9 . .
C51 C52 H52 119.4 . .
C51 C52 C53 121.3(13) . .
C53 C52 H52 119.4 . .
C52 C53 C66 122.6(13) . .
C70 C53 C52 119.0(14) . .
C70 C53 C66 118.2(15) . .
C37 C54 S3 120.2(9) . .
C37 C54 S4 124.1(9) . .
S4 C54 S3 115.6(6) . .
C55 S3 C54 94.9(6) . .
S3 C55 H55 120.1 . .
C56 C55 S3 119.8(12) . .
C56 C55 H55 120.1 . .
C55 C56 S4 114.9(11) . .
C55 C56 C57 121.6(15) . .
C57 C56 S4 123.5(13) . .
C54 S4 C56 94.6(6) . .
C56 C57 H57A 109.5 . .
C56 C57 H57B 109.5 . .
H57A C57 H57B 108.1 . .
O6 C57 C56 110.5(13) . .
O6 C57 H57A 109.5 . .
O6 C57 H57B 109.5 . .
C57 O6 C58 115.5(13) . .
O6 C58 H58A 109.8 . .
O6 C58 H58B 109.8 . .
H58A C58 H58B 108.3 . .
C59 C58 O6 109.3(16) . .
C59 C58 H58A 109.8 . .
C59 C58 H58B 109.8 . .
C58 C59 H59A 108.9 . .
C58 C59 H59B 108.9 . .
C58 C59 O7 113.4(16) . .
H59A C59 H59B 107.7 . .
O7 C59 H59A 108.9 . .
O7 C59 H59B 108.9 . .
C60 O7 C59 121.1(14) . .
O7 C60 H60A 106.6 . .
O7 C60 H60B 106.6 . .
O7 C60 C61 122.9(17) . .
H60A C60 H60B 106.6 . .
C61 C60 H60A 106.6 . .
C61 C60 H60B 106.6 . .
C60 C61 H61A 108.7 . .
C60 C61 H61B 108.7 . .
H61A C61 H61B 107.6 . .
O8 C61 C60 114(2) . .
O8 C61 H61A 108.7 . .
O8 C61 H61B 108.7 . .
C61 O8 C62 108.9(16) . 2_655
O8 C62 H62A 114.5 2_655 .
O8 C62 H62B 114.5 2_655 .
H62A C62 H62B 111.6 . .
C63 C62 O8 85.0(19) . 2_655
C63 C62 H62A 114.5 . .
C63 C62 H62B 114.5 . .
C62 C63 H63A 107.7 . .
C62 C63 H63B 107.7 . .
C62 C63 O9 118(2) . .
H63A C63 H63B 107.1 . .
O9 C63 H63A 107.7 . .
O9 C63 H63B 107.7 . .
C64 O9 C63 114.5(10) . .
O9 C64 H64A 108.9 . .
O9 C64 H64B 108.9 . .
O9 C64 C65 113.3(10) . .
H64A C64 H64B 107.7 . .
C65 C64 H64A 108.9 . .
C65 C64 H64B 108.9 . .
C64 C65 H65A 111.2 . .
C64 C65 H65B 111.2 . .
H65A C65 H65B 109.1 . .
O10 C65 C64 102.9(11) . .
O10 C65 H65A 111.2 . .
O10 C65 H65B 111.2 . .
C66 O10 C65 117.4(11) . .
O10 C66 C53 112.9(14) . .
C67 C66 C53 121.0(14) . .
C67 C66 O10 126.0(14) . .
C66 C67 H67 119.9 . .
C66 C67 C68 120.1(14) . .
C68 C67 H67 119.9 . .
C67 C68 H68 120.1 . .
C69 C68 C67 119.8(14) . .
C69 C68 H68 120.1 . .
C68 C69 H69 120.7 . .
C68 C69 C70 118.6(13) . .
C70 C69 H69 120.7 . .
C53 C70 C49 119.7(15) . .
C53 C70 C69 122.2(14) . .
C69 C70 C49 118.2(13) . .
C1 N1 C5 118.2(10) . .
C1 N1 C36 119.3(11) . .
C5 N1 C36 122.0(11) . .
C8 N2 C11 116.2(12) . .
C9 N2 C8 122.3(11) . .
C9 N2 C11 121.2(11) . .
C19 N3 C18 120.3(11) . .
C23 N3 C18 119.0(10) . .
C23 N3 C19 120.7(11) . .
C26 N4 C27 119.3(10) . .
C26 N4 C29 115.2(10) . .
C27 N4 C29 125.2(11) . .
N1 C1 H1 118.3 . .
N1 C1 C2 123.4(12) . .
C2 C1 H1 118.3 . .
C1 C2 H2 122.5 . .
C3 C2 C1 115.1(12) . .
C3 C2 H2 122.5 . .
C2 C3 C6 119.5(12) . .
C4 C3 C2 122.4(11) . .
C4 C3 C6 118.0(12) . .
C3 C4 H4 120.1 . .
C5 C4 C3 119.7(13) . .
C5 C4 H4 120.1 . .
N1 C5 H5 119.4 . .
C4 C5 N1 121.2(12) . .
C4 C5 H5 119.4 . .
C7 C6 C3 119.2(12) . .
C7 C6 C10 117.1(11) . .
C10 C6 C3 123.7(12) . .
C6 C7 H7 118.9 . .
C6 C7 C8 122.2(12) . .
C8 C7 H7 118.9 . .
N2 C8 C7 115.5(12) . .
N2 C8 H8 122.3 . .
C7 C8 H8 122.3 . .
N2 C9 H9 120.6 . .
C10 C9 N2 118.8(13) . .
C10 C9 H9 120.6 . .
C6 C10 H10 118.1 . .
C9 C10 C6 123.9(13) . .
C9 C10 H10 118.1 . .
N2 C11 H11A 109.8 . .
N2 C11 H11B 109.8 . .
N2 C11 C12 109.5(7) . .
H11A C11 H11B 108.2 . .
C12 C11 H11A 109.8 . .
C12 C11 H11B 109.8 . .
C13 C12 C11 119.3(11) . .
C13 C12 C17 123.0(10) . .
C17 C12 C11 117.4(12) . .
C12 C13 H13 121.1 . .
C12 C13 C14 117.8(11) . .
C14 C13 H13 121.1 . .
C13 C14 H14 119.8 . .
C15 C14 C13 120.4(12) . .
C15 C14 H14 119.8 . .
C14 C15 C16 120.9(9) . .
C14 C15 C18 121.0(11) . .
C16 C15 C18 118.0(10) . .
C15 C16 H16 119.4 . .
C17 C16 C15 121.1(10) . .
C17 C16 H16 119.4 . .
C12 C17 H17 121.7 . .
C16 C17 C12 116.5(11) . .
C16 C17 H17 121.7 . .
N3 C18 C15 106.1(7) . .
N3 C18 H18A 110.5 . .
N3 C18 H18B 110.5 . .
C15 C18 H18A 110.5 . .
C15 C18 H18B 110.5 . .
H18A C18 H18B 108.7 . .
N3 C19 H19 119.9 . .
N3 C19 C20 120.3(11) . .
C20 C19 H19 119.9 . .
C19 C20 H20 119.1 . .
C21 C20 C19 121.8(11) . .
C21 C20 H20 119.1 . .
C20 C21 C22 115.3(10) . .
C20 C21 C24 123.4(10) . .
C22 C21 C24 121.3(11) . .
C21 C22 H22 120.5 . .
C23 C22 C21 119.1(11) . .
C23 C22 H22 120.5 . .
N3 C23 C22 122.6(11) . .
N3 C23 H23 118.7 . .
C22 C23 H23 118.7 . .
C25 C24 C21 120.4(11) . .
C28 C24 C21 122.5(10) . .
C28 C24 C25 116.9(11) . .
C24 C25 H25 121.1 . .
C24 C25 C26 117.7(11) . .
C26 C25 H25 121.1 . .
N4 C26 C25 121.6(10) . .
N4 C26 H26 119.2 . .
C25 C26 H26 119.2 . .
N4 C27 H27 119.2 . .
N4 C27 C28 121.5(12) . .
C28 C27 H27 119.2 . .
C24 C28 H28 118.7 . .
C27 C28 C24 122.6(11) . .
C27 C28 H28 118.7 . .
N4 C29 H29A 110.3 . .
N4 C29 H29B 110.3 . .
N4 C29 C30 107.0(7) . .
H29A C29 H29B 108.6 . .
C30 C29 H29A 110.3 . .
C30 C29 H29B 110.3 . .
C31 C30 C29 118.0(12) . .
C35 C30 C29 121.4(11) . .
C35 C30 C31 120.6(10) . .
C30 C31 H31 119.2 . .
C30 C31 C32 121.6(11) . .
C32 C31 H31 119.2 . .
C31 C32 H32 121.7 . .
C33 C32 C31 116.6(11) . .
C33 C32 H32 121.7 . .
C32 C33 C36 117.8(11) . .
C34 C33 C32 123.3(10) . .
C34 C33 C36 118.9(12) . .
C33 C34 H34 121.5 . .
C33 C34 C35 117.0(12) . .
C35 C34 H34 121.5 . .
C30 C35 C34 120.8(12) . .
C30 C35 H35 119.6 . .
C34 C35 H35 119.6 . .
N1 C36 C33 108.6(8) . .
N1 C36 H36A 110.0 . .
N1 C36 H36B 110.0 . .
C33 C36 H36A 110.0 . .
C33 C36 H36B 110.0 . .
H36A C36 H36B 108.3 . .
F1 P1 F3 176.7(8) . .
F1 P1 F5 90.7(6) . .
F1 P1 F6 91.0(7) . .
F2 P1 F1 90.8(7) . .
F2 P1 F3 90.7(7) . .
F2 P1 F4 176.2(9) . .
F2 P1 F5 88.3(7) . .
F2 P1 F6 88.7(7) . .
F3 P1 F6 86.2(7) . .
F4 P1 F1 87.3(6) . .
F4 P1 F3 91.0(7) . .
F4 P1 F5 95.0(7) . .
F4 P1 F6 88.0(7) . .
F5 P1 F3 92.2(6) . .
F5 P1 F6 176.6(7) . .
F7 P2 F9 178.9(7) . .
F7 P2 F10 97.6(7) . .
F7 P2 F11 94.2(5) . .
F7 P2 F12 86.5(5) . .
F8 P2 F7 95.8(7) . .
F8 P2 F9 83.6(8) . .
F8 P2 F10 166.4(9) . .
F8 P2 F11 94.0(7) . .
F8 P2 F12 86.8(8) . .
F10 P2 F9 82.9(8) . .
F10 P2 F11 87.5(6) . .
F11 P2 F9 86.7(5) . .
F12 P2 F9 92.5(6) . .
F12 P2 F10 91.6(8) . .
F12 P2 F11 178.9(7) . .
F13 P3 F14 88.8(5) . .
F13 P3 F15 178.2(5) . .
F15 P3 F14 92.9(4) . .
F16 P3 F13 90.3(5) . .
F16 P3 F14 178.3(6) . .
F16 P3 F15 88.1(4) . .
F16 P3 F17 92.6(5) . .
F17 P3 F13 90.5(4) . .
F17 P3 F14 86.0(4) . .
F17 P3 F15 90.2(4) . .
F18 P3 F13 90.0(5) . .
F18 P3 F14 91.1(6) . .
F18 P3 F15 89.3(5) . .
F18 P3 F16 90.4(6) . .
F18 P3 F17 177.0(5) . .
F20 P4 F19 83.9(14) . .
F21 P4 F19 173.8(14) . .
F21 P4 F20 90.7(15) . .
F21 P4 F22 99.5(15) . .
F21 P4 F23 94.2(12) . .
F21 P4 F24 87.8(12) . .
F22 P4 F19 86.0(12) . .
F22 P4 F20 169.4(15) . .
F22 P4 F23 85.4(12) . .
F22 P4 F24 103.1(13) . .
F23 P4 F19 88.9(10) . .
F23 P4 F20 91.1(12) . .
F23 P4 F24 170.9(13) . .
F24 P4 F19 88.4(11) . .
F24 P4 F20 80.0(12) . .
F25 P5 F26 94.3(9) . .
F25 P5 F27 173.9(13) . .
F25 P5 F28 92.0(11) . .
F25 P5 F29 95.1(10) . .
F25 P5 F30 83.0(11) . .
F26 P5 F27 87.8(10) . .
F26 P5 F29 84.7(11) . .
F26 P5 F30 90.4(10) . .
F27 P5 F29 90.8(11) . .
F27 P5 F30 91.3(12) . .
F28 P5 F26 173.5(12) . .
F28 P5 F27 85.7(10) . .
F28 P5 F29 96.3(12) . .
F28 P5 F30 88.8(11) . .
F30 P5 F29 174.7(12) . .

loop_
_geom_bond_atom_site_label_1
_geom_bond_atom_site_label_2
_geom_bond_distance
_geom_bond_site_symmetry_2
C37 S1 1.771(11) .
C37 S2 1.756(10) .
C37 C54 1.338(15) .
S1 C38 1.661(13) .
C38 H38 0.9500 .
C38 C39 1.374(15) .
C39 S2 1.793(14) .
C39 C40 1.405(15) .
C40 H40A 0.9900 .
C40 H40B 0.9900 .
C40 O1 1.346(14) .
O1 C41 1.388(14) .
C41 H41A 0.9900 .
C41 H41B 0.9900 .
C41 C42 1.392(16) .
C42 H42A 0.9900 .
C42 H42B 0.9900 .
C42 O2 1.366(14) .
O2 C43 1.418(15) .
C43 H43A 0.9900 .
C43 H43B 0.9900 .
C43 C44 1.43(2) .
C44 H44A 0.9900 .
C44 H44B 0.9900 .
C44 O3 1.270(16) .
O3 C45 1.423(16) .
C45 H45A 0.9900 .
C45 H45B 0.9900 .
C45 C46 1.396(15) .
C46 H46A 0.9900 .
C46 H46B 0.9900 .
C46 O4 1.486(12) .
O4 C47 1.472(12) .
C47 H47A 0.9900 .
C47 H47B 0.9900 .
C47 C48 1.475(14) .
C48 H48A 0.9900 .
C48 H48B 0.9900 .
C48 O5 1.427(12) .
O5 C49 1.370(13) .
C49 C50 1.319(15) .
C49 C70 1.466(16) .
C50 H50 0.9500 .
C50 C51 1.451(14) .
C51 H51 0.9500 .
C51 C52 1.346(13) .
C52 H52 0.9500 .
C52 C53 1.404(14) .
C53 C66 1.414(16) .
C53 C70 1.379(17) .
C54 S3 1.780(10) .
C54 S4 1.699(10) .
S3 C55 1.651(14) .
C55 H55 0.9500 .
C55 C56 1.373(15) .
C56 S4 1.772(14) .
C56 C57 1.405(15) .
C57 H57A 0.9900 .
C57 H57B 0.9900 .
C57 O6 1.372(13) .
O6 C58 1.437(15) .
C58 H58A 0.9900 .
C58 H58B 0.9900 .
C58 C59 1.419(19) .
C59 H59A 0.9900 .
C59 H59B 0.9900 .
C59 O7 1.429(17) .
O7 C60 1.396(16) .
C60 H60A 0.9900 .
C60 H60B 0.9900 .
C60 C61 1.49(2) .
C61 H61A 0.9900 .
C61 H61B 0.9900 .
C61 O8 1.346(18) .
O8 C62 1.64(3) 2_655
C62 O8 1.64(3) 2_655
C62 H62A 0.9900 .
C62 H62B 0.9900 .
C62 C63 1.37(2) .
C63 H63A 0.9900 .
C63 H63B 0.9900 .
C63 O9 1.508(16) .
O9 C64 1.459(13) .
C64 H64A 0.9900 .
C64 H64B 0.9900 .
C64 C65 1.490(14) .
C65 H65A 0.9900 .
C65 H65B 0.9900 .
C65 O10 1.440(12) .
O10 C66 1.355(13) .
C66 C67 1.310(15) .
C67 H67 0.9500 .
C67 C68 1.480(15) .
C68 H68 0.9500 .
C68 C69 1.330(13) .
C69 H69 0.9500 .
C69 C70 1.413(14) .
N1 C1 1.345(13) .
N1 C5 1.398(13) .
N1 C36 1.469(12) .
N2 C8 1.385(14) .
N2 C9 1.367(15) .
N2 C11 1.499(12) .
N3 C18 1.489(11) .
N3 C19 1.319(12) .
N3 C23 1.269(12) .
N4 C26 1.303(12) .
N4 C27 1.333(12) .
N4 C29 1.470(12) .
C1 H1 0.9500 .
C1 C2 1.393(13) .
C2 H2 0.9500 .
C2 C3 1.382(14) .
C3 C4 1.381(15) .
C3 C6 1.503(14) .
C4 H4 0.9500 .
C4 C5 1.313(13) .
C5 H5 0.9500 .
C6 C7 1.352(15) .
C6 C10 1.380(14) .
C7 H7 0.9500 .
C7 C8 1.435(14) .
C8 H8 0.9500 .
C9 H9 0.9500 .
C9 C10 1.325(13) .
C10 H10 0.9500 .
C11 H11A 0.9900 .
C11 H11B 0.9900 .
C11 C12 1.514(13) .
C12 C13 1.404(15) .
C12 C17 1.409(15) .
C13 H13 0.9500 .
C13 C14 1.409(13) .
C14 H14 0.9500 .
C14 C15 1.363(14) .
C15 C16 1.404(14) .
C15 C18 1.541(12) .
C16 H16 0.9500 .
C16 C17 1.401(13) .
C17 H17 0.9500 .
C18 H18A 0.9900 .
C18 H18B 0.9900 .
C19 H19 0.9500 .
C19 C20 1.387(13) .
C20 H20 0.9500 .
C20 C21 1.357(13) .
C21 C22 1.407(13) .
C21 C24 1.480(13) .
C22 H22 0.9500 .
C22 C23 1.396(13) .
C23 H23 0.9500 .
C24 C25 1.385(13) .
C24 C28 1.359(13) .
C25 H25 0.9500 .
C25 C26 1.439(13) .
C26 H26 0.9500 .
C27 H27 0.9500 .
C27 C28 1.338(13) .
C28 H28 0.9500 .
C29 H29A 0.9900 .
C29 H29B 0.9900 .
C29 C30 1.530(13) .
C30 C31 1.354(15) .
C30 C35 1.339(15) .
C31 H31 0.9500 .
C31 C32 1.425(13) .
C32 H32 0.9500 .
C32 C33 1.395(15) .
C33 C34 1.348(16) .
C33 C36 1.576(12) .
C34 H34 0.9500 .
C34 C35 1.464(14) .
C35 H35 0.9500 .
C36 H36A 0.9900 .
C36 H36B 0.9900 .
P1 F1 1.554(8) .
P1 F2 1.508(9) .
P1 F3 1.590(9) .
P1 F4 1.519(9) .
P1 F5 1.572(10) .
P1 F6 1.604(11) .
P2 F7 1.509(8) .
P2 F8 1.440(10) .
P2 F9 1.609(10) .
P2 F10 1.559(10) .
P2 F11 1.564(8) .
P2 F12 1.553(11) .
P3 F13 1.570(7) .
P3 F14 1.621(8) .
P3 F15 1.585(7) .
P3 F16 1.544(8) .
P3 F17 1.558(7) .
P3 F18 1.501(9) .
P4 F19 1.494(18) .
P4 F20 1.49(2) .
P4 F21 1.263(18) .
P4 F22 1.376(17) .
P4 F23 1.439(16) .
P4 F24 1.465(18) .
P5 F25 1.469(13) .
P5 F26 1.517(13) .
P5 F27 1.577(14) .
P5 F28 1.491(14) .
P5 F29 1.587(15) .
P5 F30 1.581(15) .

loop_
_geom_torsion_atom_site_label_1
_geom_torsion_atom_site_label_2
_geom_torsion_atom_site_label_3
_geom_torsion_atom_site_label_4
_geom_torsion
_geom_torsion_site_symmetry_1
_geom_torsion_site_symmetry_4
C37 S1 C38 C39 0.9(13) . .
C37 C54 S3 C55 176.5(9) . .
C37 C54 S4 C56 -177.1(9) . .
S1 C37 S2 C39 -2.5(7) . .
S1 C37 C54 S3 177.0(5) . .
S1 C37 C54 S4 -1.7(13) . .
S1 C38 C39 S2 -2.8(17) . .
S1 C38 C39 C40 171.4(13) . .
C38 C39 S2 C37 3.0(12) . .
C38 C39 C40 O1 -114.7(18) . .
C39 C40 O1 C41 -174.3(15) . .
S2 C37 S1 C38 1.4(7) . .
S2 C37 C54 S3 -4.8(13) . .
S2 C37 C54 S4 176.5(5) . .
S2 C39 C40 O1 59(2) . .
C40 C39 S2 C37 -171.6(14) . .
C40 O1 C41 C42 -162.5(15) . .
O1 C41 C42 O2 -53(2) . .
C41 C42 O2 C43 -175.5(17) . .
C42 O2 C43 C44 -136(2) . .
O2 C43 C44 O3 -8(4) . .
C43 C44 O3 C45 171(2) . .
C44 O3 C45 C46 86.7(19) . .
O3 C45 C46 O4 64.8(17) . .
C45 C46 O4 C47 172.6(13) . .
C46 O4 C47 C48 68.9(14) . .
O4 C47 C48 O5 176.0(8) . .
C47 C48 O5 C49 177.3(9) . .
C48 O5 C49 C50 5.6(16) . .
C48 O5 C49 C70 -178.0(9) . .
O5 C49 C50 C51 177.4(9) . .
O5 C49 C70 C53 -179.7(9) . .
O5 C49 C70 C69 0.4(14) . .
C49 C50 C51 C52 0.7(18) . .
C50 C49 C70 C53 -3.1(16) . .
C50 C49 C70 C69 177.0(11) . .
C50 C51 C52 C53 -0.5(17) . .
C51 C52 C53 C66 -176.4(10) . .
C51 C52 C53 C70 -1.5(16) . .
C52 C53 C66 O10 -5.9(14) . .
C52 C53 C66 C67 176.0(12) . .
C52 C53 C70 C49 3.2(14) . .
C52 C53 C70 C69 -176.8(10) . .
C53 C66 C67 C68 0.8(18) . .
C54 C37 S1 C38 179.8(9) . .
C54 C37 S2 C39 179.1(10) . .
C54 S3 C55 C56 3.4(11) . .
S3 C54 S4 C56 4.1(6) . .
S3 C55 C56 S4 -1.1(14) . .
S3 C55 C56 C57 176.1(10) . .
C55 C56 S4 C54 -2.0(10) . .
C55 C56 C57 O6 116.9(15) . .
C56 C57 O6 C58 173.2(14) . .
S4 C54 S3 C55 -4.6(7) . .
S4 C56 C57 O6 -66.2(16) . .
C57 C56 S4 C54 -179.1(11) . .
C57 O6 C58 C59 161.8(15) . .
O6 C58 C59 O7 69(2) . .
C58 C59 O7 C60 175.5(16) . .
C59 O7 C60 C61 173(2) . .
O7 C60 C61 O8 -66(3) . .
C60 C61 O8 C62 -72(2) . 2_655
O8 C62 C63 O9 85(2) 2_655 .
C62 C63 O9 C64 138(2) . .
C63 O9 C64 C65 -153.2(13) . .
O9 C64 C65 O10 63.2(12) . .
C64 C65 O10 C66 173.2(9) . .
C65 O10 C66 C53 169.9(8) . .
C65 O10 C66 C67 -12.1(17) . .
O10 C66 C67 C68 -177.1(9) . .
C66 C53 C70 C49 178.3(9) . .
C66 C53 C70 C69 -1.8(14) . .
C66 C67 C68 C69 -2.1(17) . .
C67 C68 C69 C70 1.5(14) . .
C68 C69 C70 C49 -179.6(9) . .
C68 C69 C70 C53 0.4(15) . .
C70 C49 C50 C51 1.1(18) . .
C70 C53 C66 O10 179.2(9) . .
C70 C53 C66 C67 1.1(16) . .
N1 C1 C2 C3 0.4(12) . .
N2 C9 C10 C6 -0.4(14) . .
N2 C11 C12 C13 89.5(13) . .
N2 C11 C12 C17 -84.8(12) . .
N3 C19 C20 C21 3.2(14) . .
N4 C27 C28 C24 1.4(15) . .
N4 C29 C30 C31 86.1(12) . .
N4 C29 C30 C35 -91.7(13) . .
C1 N1 C5 C4 -0.6(13) . .
C1 N1 C36 C33 83.3(12) . .
C1 C2 C3 C4 0.4(13) . .
C1 C2 C3 C6 175.4(7) . .
C2 C3 C4 C5 -1.3(14) . .
C2 C3 C6 C7 13.6(12) . .
C2 C3 C6 C10 -162.8(8) . .
C3 C4 C5 N1 1.4(14) . .
C3 C6 C7 C8 -170.7(8) . .
C3 C6 C10 C9 172.2(8) . .
C4 C3 C6 C7 -171.2(9) . .
C4 C3 C6 C10 12.4(13) . .
C5 N1 C1 C2 -0.3(12) . .
C5 N1 C36 C33 -88.1(12) . .
C6 C3 C4 C5 -176.3(8) . .
C6 C7 C8 N2 -3.2(14) . .
C7 C6 C10 C9 -4.2(14) . .
C8 N2 C9 C10 3.4(14) . .
C8 N2 C11 C12 -89.2(11) . .
C9 N2 C8 C7 -1.7(13) . .
C9 N2 C11 C12 84.4(13) . .
C10 C6 C7 C8 5.9(14) . .
C11 N2 C8 C7 171.8(7) . .
C11 N2 C9 C10 -169.8(8) . .
C11 C12 C13 C14 -173.6(9) . .
C11 C12 C17 C16 171.9(9) . .
C12 C13 C14 C15 3.5(16) . .
C13 C12 C17 C16 -2.1(16) . .
C13 C14 C15 C16 -5.4(16) . .
C13 C14 C15 C18 172.4(9) . .
C14 C15 C16 C17 3.5(16) . .
C14 C15 C18 N3 -95.5(12) . .
C15 C16 C17 C12 0.2(15) . .
C16 C15 C18 N3 82.4(12) . .
C17 C12 C13 C14 0.3(16) . .
C18 N3 C19 C20 -175.9(7) . .
C18 N3 C23 C22 175.8(7) . .
C18 C15 C16 C17 -174.3(9) . .
C19 N3 C18 C15 93.0(11) . .
C19 N3 C23 C22 -0.8(13) . .
C19 C20 C21 C22 -6.4(13) . .
C19 C20 C21 C24 176.4(8) . .
C20 C21 C22 C23 6.1(12) . .
C20 C21 C24 C25 -2.7(13) . .
C20 C21 C24 C28 -177.2(9) . .
C21 C22 C23 N3 -2.7(13) . .
C21 C24 C25 C26 -172.6(7) . .
C21 C24 C28 C27 170.4(8) . .
C22 C21 C24 C25 -179.8(8) . .
C22 C21 C24 C28 5.8(13) . .
C23 N3 C18 C15 -83.7(11) . .
C23 N3 C19 C20 0.7(13) . .
C24 C21 C22 C23 -176.6(7) . .
C24 C25 C26 N4 2.7(13) . .
C25 C24 C28 C27 -4.2(14) . .
C26 N4 C27 C28 3.7(14) . .
C26 N4 C29 C30 -90.8(11) . .
C27 N4 C26 C25 -5.6(14) . .
C27 N4 C29 C30 82.8(12) . .
C28 C24 C25 C26 2.1(12) . .
C29 N4 C26 C25 168.4(8) . .
C29 N4 C27 C28 -169.7(8) . .
C29 C30 C31 C32 -175.4(9) . .
C29 C30 C35 C34 175.4(9) . .
C30 C31 C32 C33 1.0(15) . .
C31 C30 C35 C34 -2.3(16) . .
C31 C32 C33 C34 -4.7(16) . .
C31 C32 C33 C36 172.8(9) . .
C32 C33 C34 C35 4.7(17) . .
C32 C33 C36 N1 -87.5(12) . .
C33 C34 C35 C30 -1.1(16) . .
C34 C33 C36 N1 90.2(13) . .
C35 C30 C31 C32 2.4(16) . .
C36 N1 C1 C2 -172.0(8) . .
C36 N1 C5 C4 170.8(8) . .
C36 C33 C34 C35 -172.8(9) . .

loop_
_smtbx_masks_void_nr
_smtbx_masks_void_average_x
_smtbx_masks_void_average_y
_smtbx_masks_void_average_z
_smtbx_masks_void_volume
_smtbx_masks_void_count_electrons
1 -0.800 0.321 0.821 973.1 191.9
